data_4079988
loop_
_publ_author_name
'\<St\<epni\<cka, Petr'
'\<Skoch, Karel'
'C\'isa\<rov\'a, Ivana'

_publ_section_title
;
 Synthesis, Molecular Structure, and Catalytic Evaluation of
 Centrostereogenic Ferrocenophane Phosphines
;
_journal_issue 2
_journal_name_full Organometallics
_journal_page_first 623
_journal_paper_doi 10.1021/om3011245
_journal_volume 32
_journal_year 2013
_chemical_absolute_configuration rmad
_chemical_formula_moiety 'C50 H46 Cl2 Fe2 P2 Pd, 2(C H2 Cl2)'
_chemical_formula_sum 'C52 H50 Cl6 Fe2 P2 Pd'
_chemical_formula_weight 1167.66
_chemical_name_systematic
; 
 ? 
;
_space_group_IT_number 4
_symmetry_cell_setting monoclinic
_symmetry_space_group_name_Hall 'P 2yb'
_symmetry_space_group_name_H-M 'P 1 21 1'
_atom_sites_solution_hydrogens geom
_atom_sites_solution_primary direct
_atom_sites_solution_secondary difmap
_audit_creation_method SHELXL-97
_cell_angle_alpha 90.00
_cell_angle_beta 99.3240(10)
_cell_angle_gamma 90.00
_cell_formula_units_Z 2
_cell_length_a 14.8971(4)
_cell_length_b 10.5691(3)
_cell_length_c 15.6025(5)
_cell_measurement_reflns_used 9890
_cell_measurement_temperature 150(2)
_cell_measurement_theta_max 27.50
_cell_measurement_theta_min 2.34
_cell_volume 2424.14(12)
_computing_cell_refinement 'Bruker SAINT'
_computing_data_collection 'Bruker APEX2'
_computing_data_reduction 'Bruker SAINT'
_computing_molecular_graphics 'PLATON (Spek, 2009)'
_computing_publication_material 'PLATON (Spek, 2009)'
_computing_structure_refinement 'SHELXL-97 (Sheldrick, 2008)'
_computing_structure_solution 'SHELXS-97 (Sheldrick, 2008)'
_diffrn_ambient_temperature 150(2)
_diffrn_measured_fraction_theta_full 1.000
_diffrn_measured_fraction_theta_max 1.000
_diffrn_measurement_device_type 'Bruker APEX-II CCD'
_diffrn_measurement_method '\f and \w scans'
_diffrn_radiation_monochromator graphite
_diffrn_radiation_source 'fine-focus sealed tube'
_diffrn_radiation_type MoK\a
_diffrn_radiation_wavelength 0.71073
_diffrn_reflns_av_R_equivalents 0.0186
_diffrn_reflns_av_sigmaI/netI 0.0196
_diffrn_reflns_limit_h_max 19
_diffrn_reflns_limit_h_min -19
_diffrn_reflns_limit_k_max 13
_diffrn_reflns_limit_k_min -13
_diffrn_reflns_limit_l_max 20
_diffrn_reflns_limit_l_min -20
_diffrn_reflns_number 37089
_diffrn_reflns_theta_full 27.50
_diffrn_reflns_theta_max 27.50
_diffrn_reflns_theta_min 1.75
_exptl_absorpt_coefficient_mu 1.391
_exptl_absorpt_correction_T_max 0.756
_exptl_absorpt_correction_T_min 0.518
_exptl_absorpt_correction_type numerical
_exptl_absorpt_process_details SADABS
_exptl_crystal_colour red
_exptl_crystal_density_diffrn 1.600
_exptl_crystal_density_method 'not measured'
_exptl_crystal_description prism
_exptl_crystal_F_000 1184
_exptl_crystal_size_max 0.52
_exptl_crystal_size_mid 0.34
_exptl_crystal_size_min 0.21
_refine_diff_density_max 0.611
_refine_diff_density_min -0.660
_refine_diff_density_rms 0.045
_refine_ls_abs_structure_details 'Flack H D (1983), Acta Cryst. A39, 876-881'
_refine_ls_abs_structure_Flack -0.012(7)
_refine_ls_extinction_method none
_refine_ls_goodness_of_fit_ref 1.030
_refine_ls_hydrogen_treatment constr
_refine_ls_matrix_type full
_refine_ls_number_parameters 568
_refine_ls_number_reflns 11150
_refine_ls_number_restraints 1
_refine_ls_restrained_S_all 1.030
_refine_ls_R_factor_all 0.0193
_refine_ls_R_factor_gt 0.0180
_refine_ls_shift/su_max 0.003
_refine_ls_shift/su_mean 0.000
_refine_ls_structure_factor_coef Fsqd
_refine_ls_weighting_details 'calc w=1/[\s^2^(Fo^2^)+(0.0148P)^2^+1.0464P] where P=(Fo^2^+2Fc^2^)/3'
_refine_ls_weighting_scheme calc
_refine_ls_wR_factor_gt 0.0396
_refine_ls_wR_factor_ref 0.0401
_reflns_number_gt 10819
_reflns_number_total 11150
_reflns_threshold_expression >2sigma(I)
_cod_data_source_file om3011245_si_002.cif
_cod_data_source_block ksa
_cod_depositor_comments
;
The following automatic conversions were performed:
'_atom_site_symetry_multiplicity' tag replaced with
'_atom_site_symmetry_multiplicity'.

Automatic conversion script
Id: cif_correct_tags 1440 2010-10-19 06:21:57Z saulius 
;
_cod_original_sg_symbol_H-M P21
_cod_database_code 4079988

loop_
_symmetry_equiv_pos_as_xyz
'x, y, z'
'-x, y+1/2, -z'

loop_
_atom_site_label
_atom_site_type_symbol
_atom_site_fract_x
_atom_site_fract_y
_atom_site_fract_z
_atom_site_U_iso_or_equiv
_atom_site_adp_type
_atom_site_occupancy
_atom_site_symmetry_multiplicity
_atom_site_calc_flag
_atom_site_refinement_flags
Pd Pd 0.786864(8) 0.742683(11) 0.935440(8) 0.01162(3) Uani 1 1 d .
Fe1 Fe 0.870395(17) 0.48215(3) 1.317115(17) 0.01799(6) Uani 1 1 d .
Fe2 Fe 0.611469(15) 0.74072(3) 0.532648(15) 0.01784(5) Uani 1 1 d .
Cl1 Cl 0.84081(4) 0.91088(4) 0.85839(3) 0.02482(10) Uani 1 1 d .
Cl2 Cl 0.78127(4) 0.88182(4) 1.05163(3) 0.02609(11) Uani 1 1 d .
P1 P 0.75844(3) 0.58099(4) 1.02458(3) 0.01097(9) Uani 1 1 d .
P2 P 0.77595(3) 0.63259(4) 0.80804(3) 0.01228(8) Uani 1 1 d .
C101 C 0.79541(11) 0.50340(16) 1.19900(11) 0.0141(3) Uani 1 1 d .
C102 C 0.83348(13) 0.37894(17) 1.20760(12) 0.0184(4) Uani 1 1 d .
H102 H 0.8730 0.3431 1.1721 0.022 Uiso 1 1 calc R
C103 C 0.80183(14) 0.31784(19) 1.27873(13) 0.0241(4) Uani 1 1 d .
H103 H 0.8173 0.2348 1.2993 0.029 Uiso 1 1 calc R
C104 C 0.74334(13) 0.40274(19) 1.31332(12) 0.0227(4) Uani 1 1 d .
H104 H 0.7126 0.3865 1.3610 0.027 Uiso 1 1 calc R
C105 C 0.73870(12) 0.51642(18) 1.26418(12) 0.0176(4) Uani 1 1 d .
H105 H 0.7038 0.5890 1.2731 0.021 Uiso 1 1 calc R
C106 C 0.96533(13) 0.61657(19) 1.30805(12) 0.0227(4) Uani 1 1 d .
C107 C 1.00799(14) 0.4961(2) 1.32636(14) 0.0279(5) Uani 1 1 d .
H107 H 1.0450 0.4538 1.2912 0.033 Uiso 1 1 calc R
C108 C 0.98569(14) 0.4503(2) 1.40604(14) 0.0327(5) Uani 1 1 d .
H108 H 1.0050 0.3723 1.4332 0.039 Uiso 1 1 calc R
C109 C 0.92928(15) 0.5420(2) 1.43775(14) 0.0334(5) Uani 1 1 d .
H109 H 0.9037 0.5356 1.4895 0.040 Uiso 1 1 calc R
C110 C 0.91808(14) 0.6446(2) 1.37848(13) 0.0271(4) Uani 1 1 d .
H110 H 0.8846 0.7197 1.3846 0.033 Uiso 1 1 calc R
C111 C 0.81698(11) 0.60600(16) 1.13915(11) 0.0131(3) Uani 1 1 d .
H111 H 0.7918 0.6862 1.1597 0.016 Uiso 1 1 calc R
C112 C 0.91991(12) 0.62729(17) 1.14336(12) 0.0170(4) Uani 1 1 d .
H11A H 0.9500 0.5445 1.1392 0.020 Uiso 1 1 calc R
H11B H 0.9301 0.6790 1.0929 0.020 Uiso 1 1 calc R
C113 C 0.96360(14) 0.6937(2) 1.22709(13) 0.0245(4) Uani 1 1 d .
H11C H 1.0268 0.7169 1.2217 0.029 Uiso 1 1 calc R
H11D H 0.9300 0.7731 1.2332 0.029 Uiso 1 1 calc R
C114 C 0.80327(11) 0.43021(16) 0.99603(11) 0.0126(3) Uani 1 1 d .
C115 C 0.89412(12) 0.43210(17) 0.98358(12) 0.0157(3) Uani 1 1 d .
H115 H 0.9261 0.5102 0.9869 0.019 Uiso 1 1 calc R
C116 C 0.93786(13) 0.32249(18) 0.96653(13) 0.0204(4) Uani 1 1 d .
H116 H 1.0000 0.3252 0.9594 0.024 Uiso 1 1 calc R
C117 C 0.89162(13) 0.20809(17) 0.95977(13) 0.0213(4) Uani 1 1 d .
H117 H 0.9217 0.1324 0.9478 0.026 Uiso 1 1 calc R
C118 C 0.80068(13) 0.20524(16) 0.97064(12) 0.0192(4) Uani 1 1 d .
H118 H 0.7686 0.1272 0.9658 0.023 Uiso 1 1 calc R
C119 C 0.75666(12) 0.31482(16) 0.98839(12) 0.0160(3) Uani 1 1 d .
H119 H 0.6945 0.3118 0.9954 0.019 Uiso 1 1 calc R
C120 C 0.63944(12) 0.56209(17) 1.03633(11) 0.0148(3) Uani 1 1 d .
C121 C 0.57742(13) 0.65424(19) 1.00102(13) 0.0233(4) Uani 1 1 d .
H121 H 0.5975 0.7239 0.9706 0.028 Uiso 1 1 calc R
C122 C 0.48634(14) 0.6449(2) 1.01005(16) 0.0320(5) Uani 1 1 d .
H122 H 0.4443 0.7075 0.9851 0.038 Uiso 1 1 calc R
C123 C 0.45659(14) 0.5448(2) 1.05518(15) 0.0314(5) Uani 1 1 d .
H123 H 0.3941 0.5380 1.0605 0.038 Uiso 1 1 calc R
C124 C 0.51801(13) 0.45486(19) 1.09258(13) 0.0226(4) Uani 1 1 d .
H124 H 0.4979 0.3871 1.1246 0.027 Uiso 1 1 calc R
C125 C 0.60886(12) 0.46303(17) 1.08358(11) 0.0164(3) Uani 1 1 d .
H125 H 0.6507 0.4009 1.1097 0.020 Uiso 1 1 calc R
C201 C 0.70387(11) 0.67613(16) 0.63148(12) 0.0151(3) Uani 1 1 d .
C202 C 0.64533(13) 0.57471(18) 0.59584(12) 0.0193(4) Uani 1 1 d .
H202 H 0.6079 0.5250 0.6266 0.023 Uiso 1 1 calc R
C203 C 0.65302(14) 0.5616(2) 0.50662(13) 0.0254(4) Uani 1 1 d .
H203 H 0.6211 0.5021 0.4673 0.030 Uiso 1 1 calc R
C204 C 0.71634(13) 0.6520(2) 0.48634(13) 0.0247(4) Uani 1 1 d .
H204 H 0.7343 0.6636 0.4312 0.030 Uiso 1 1 calc R
C205 C 0.74836(12) 0.72244(19) 0.56275(11) 0.0191(4) Uani 1 1 d .
H205 H 0.7918 0.7889 0.5675 0.023 Uiso 1 1 calc R
C206 C 0.55128(13) 0.87296(19) 0.59718(13) 0.0229(4) Uani 1 1 d .
C207 C 0.48607(13) 0.7802(2) 0.56030(13) 0.0255(4) Uani 1 1 d .
H207 H 0.4508 0.7280 0.5917 0.031 Uiso 1 1 calc R
C208 C 0.48326(14) 0.7795(2) 0.46828(14) 0.0328(5) Uani 1 1 d .
H208 H 0.4464 0.7263 0.4279 0.039 Uiso 1 1 calc R
C209 C 0.54500(15) 0.8721(2) 0.44814(14) 0.0328(5) Uani 1 1 d .
H209 H 0.5568 0.8920 0.3916 0.039 Uiso 1 1 calc R
C210 C 0.58646(15) 0.9303(2) 0.52658(15) 0.0287(5) Uani 1 1 d .
H210 H 0.6302 0.9963 0.5314 0.034 Uiso 1 1 calc R
C211 C 0.71252(10) 0.7340(2) 0.72027(10) 0.0143(3) Uani 1 1 d .
H211 H 0.7505 0.8116 0.7183 0.017 Uiso 1 1 calc R
C212 C 0.62125(13) 0.78037(18) 0.74435(12) 0.0202(4) Uani 1 1 d .
H21A H 0.5762 0.7110 0.7340 0.024 Uiso 1 1 calc R
H21B H 0.6303 0.8011 0.8070 0.024 Uiso 1 1 calc R
C213 C 0.58292(14) 0.8973(2) 0.69209(13) 0.0263(4) Uani 1 1 d .
H21C H 0.5312 0.9307 0.7178 0.032 Uiso 1 1 calc R
H21D H 0.6305 0.9635 0.6981 0.032 Uiso 1 1 calc R
C214 C 0.71574(12) 0.48135(17) 0.79917(11) 0.0152(3) Uani 1 1 d .
C215 C 0.75300(13) 0.36913(18) 0.77508(12) 0.0208(4) Uani 1 1 d .
H215 H 0.8140 0.3681 0.7645 0.025 Uiso 1 1 calc R
C216 C 0.70243(15) 0.25826(19) 0.76623(13) 0.0282(4) Uani 1 1 d .
H216 H 0.7288 0.1821 0.7496 0.034 Uiso 1 1 calc R
C217 C 0.61351(15) 0.2588(2) 0.78174(13) 0.0297(5) Uani 1 1 d .
H217 H 0.5782 0.1835 0.7742 0.036 Uiso 1 1 calc R
C218 C 0.57609(14) 0.3689(2) 0.80821(14) 0.0263(4) Uani 1 1 d .
H218 H 0.5156 0.3688 0.8202 0.032 Uiso 1 1 calc R
C219 C 0.62675(12) 0.47959(18) 0.81723(12) 0.0196(4) Uani 1 1 d .
H219 H 0.6008 0.5548 0.8358 0.024 Uiso 1 1 calc R
C220 C 0.88591(12) 0.60021(16) 0.77634(11) 0.0149(3) Uani 1 1 d .
C221 C 0.96468(12) 0.62875(17) 0.83482(12) 0.0183(4) Uani 1 1 d .
H221 H 0.9601 0.6718 0.8874 0.022 Uiso 1 1 calc R
C222 C 1.04979(13) 0.59459(18) 0.81660(14) 0.0225(4) Uani 1 1 d .
H222 H 1.1029 0.6116 0.8576 0.027 Uiso 1 1 calc R
C223 C 1.05705(13) 0.53588(19) 0.73897(14) 0.0252(4) Uani 1 1 d .
H223 H 1.1152 0.5129 0.7265 0.030 Uiso 1 1 calc R
C224 C 0.97965(14) 0.5104(2) 0.67923(14) 0.0243(4) Uani 1 1 d .
H224 H 0.9851 0.4714 0.6255 0.029 Uiso 1 1 calc R
C225 C 0.89412(13) 0.54174(18) 0.69761(12) 0.0206(4) Uani 1 1 d .
H225 H 0.8413 0.5234 0.6567 0.025 Uiso 1 1 calc R
C90 C 0.33017(17) 0.5171(3) 0.80870(18) 0.0427(6) Uani 1 1 d .
H90A H 0.2713 0.5571 0.8144 0.051 Uiso 1 1 calc R
H90B H 0.3594 0.4893 0.8672 0.051 Uiso 1 1 calc R
Cl91 Cl 0.31002(5) 0.38409(7) 0.74010(4) 0.04643(15) Uani 1 1 d .
Cl92 Cl 0.40006(4) 0.62934(6) 0.76905(5) 0.04844(17) Uani 1 1 d .
C91 C 0.85170(16) 0.1839(2) 0.50156(16) 0.0368(5) Uani 1 1 d .
H91A H 0.9050 0.1545 0.5431 0.044 Uiso 1 1 calc R
H91B H 0.8738 0.2424 0.4600 0.044 Uiso 1 1 calc R
Cl93 Cl 0.77778(6) 0.26460(10) 0.55801(7) 0.0801(3) Uani 1 1 d .
Cl94 Cl 0.79904(5) 0.05310(6) 0.44462(4) 0.04580(15) Uani 1 1 d .

loop_
_atom_site_aniso_label
_atom_site_aniso_U_11
_atom_site_aniso_U_22
_atom_site_aniso_U_33
_atom_site_aniso_U_23
_atom_site_aniso_U_13
_atom_site_aniso_U_12
Pd 0.01587(6) 0.00885(5) 0.01053(5) -0.00067(5) 0.00327(4) -0.00078(6)
Fe1 0.01773(12) 0.02378(13) 0.01198(12) 0.00202(11) 0.00092(10) -0.00115(11)
Fe2 0.01608(11) 0.02348(12) 0.01365(11) 0.00281(13) 0.00148(9) 0.00373(13)
Cl1 0.0428(3) 0.0155(2) 0.0174(2) -0.00097(17) 0.0084(2) -0.01149(19)
Cl2 0.0513(3) 0.0120(2) 0.0171(2) -0.00281(18) 0.0118(2) 0.0007(2)
P1 0.0125(2) 0.00990(19) 0.0110(2) -0.00003(16) 0.00331(17) 0.00049(16)
P2 0.0138(2) 0.0126(2) 0.0104(2) -0.00099(16) 0.00194(16) -0.00047(16)
C101 0.0143(8) 0.0149(8) 0.0129(8) -0.0002(7) 0.0015(6) -0.0029(6)
C102 0.0245(9) 0.0155(8) 0.0158(9) 0.0005(7) 0.0049(7) -0.0008(7)
C103 0.0323(11) 0.0200(10) 0.0198(10) 0.0050(8) 0.0041(8) -0.0042(8)
C104 0.0253(10) 0.0288(10) 0.0145(9) 0.0029(8) 0.0047(7) -0.0094(8)
C105 0.0163(8) 0.0223(9) 0.0142(8) -0.0010(7) 0.0023(7) -0.0013(7)
C106 0.0184(9) 0.0304(11) 0.0171(9) -0.0038(8) -0.0035(7) -0.0066(8)
C107 0.0164(9) 0.0421(13) 0.0241(11) 0.0005(10) 0.0001(8) 0.0001(9)
C108 0.0225(10) 0.0476(14) 0.0246(11) 0.0111(10) -0.0062(8) -0.0007(9)
C109 0.0265(11) 0.0581(15) 0.0141(9) -0.0024(10) -0.0017(8) -0.0077(10)
C110 0.0246(10) 0.0378(12) 0.0178(10) -0.0088(9) -0.0005(8) -0.0073(9)
C111 0.0167(8) 0.0127(8) 0.0103(8) -0.0019(6) 0.0034(6) -0.0016(6)
C112 0.0162(8) 0.0194(9) 0.0158(9) 0.0018(7) 0.0034(7) -0.0068(7)
C113 0.0248(10) 0.0273(9) 0.0203(10) -0.0033(8) 0.0006(8) -0.0127(8)
C114 0.0163(8) 0.0122(8) 0.0094(8) 0.0002(6) 0.0026(6) 0.0013(6)
C115 0.0170(8) 0.0147(8) 0.0158(9) -0.0027(7) 0.0038(7) -0.0012(7)
C116 0.0154(9) 0.0205(9) 0.0253(10) -0.0043(8) 0.0031(8) 0.0029(7)
C117 0.0220(9) 0.0153(9) 0.0260(10) -0.0053(7) 0.0021(8) 0.0055(7)
C118 0.0238(9) 0.0126(8) 0.0208(9) -0.0014(7) 0.0024(8) -0.0018(6)
C119 0.0168(8) 0.0146(8) 0.0167(9) -0.0007(7) 0.0034(7) -0.0010(7)
C120 0.0140(8) 0.0176(8) 0.0136(8) -0.0026(7) 0.0053(7) 0.0002(7)
C121 0.0215(9) 0.0219(9) 0.0276(10) 0.0028(8) 0.0074(8) 0.0050(8)
C122 0.0198(10) 0.0355(12) 0.0422(13) 0.0051(10) 0.0098(9) 0.0125(9)
C123 0.0156(9) 0.0416(13) 0.0391(13) -0.0039(10) 0.0109(9) 0.0009(9)
C124 0.0220(9) 0.0255(10) 0.0222(10) -0.0050(8) 0.0089(8) -0.0069(8)
C125 0.0168(8) 0.0175(8) 0.0148(8) -0.0029(7) 0.0020(7) -0.0010(7)
C201 0.0141(8) 0.0161(9) 0.0143(8) 0.0015(7) 0.0004(7) 0.0026(7)
C202 0.0206(9) 0.0185(8) 0.0175(9) -0.0008(7) -0.0006(7) 0.0008(7)
C203 0.0272(10) 0.0264(10) 0.0205(10) -0.0066(8) -0.0025(8) 0.0045(8)
C204 0.0230(9) 0.0375(11) 0.0139(9) 0.0002(8) 0.0042(7) 0.0105(8)
C205 0.0150(8) 0.0273(11) 0.0154(8) 0.0022(8) 0.0040(6) 0.0019(7)
C206 0.0220(9) 0.0253(10) 0.0223(10) 0.0072(8) 0.0062(8) 0.0115(8)
C207 0.0146(8) 0.0366(11) 0.0256(10) 0.0071(8) 0.0040(8) 0.0062(7)
C208 0.0218(10) 0.0501(15) 0.0238(10) 0.0039(9) -0.0043(8) 0.0108(9)
C209 0.0304(11) 0.0473(13) 0.0217(10) 0.0144(10) 0.0070(9) 0.0176(10)
C210 0.0301(11) 0.0269(10) 0.0309(12) 0.0133(9) 0.0100(9) 0.0093(9)
C211 0.0160(7) 0.0134(7) 0.0135(7) 0.0014(8) 0.0022(6) 0.0014(8)
C212 0.0225(9) 0.0244(10) 0.0149(9) 0.0017(7) 0.0063(7) 0.0079(7)
C213 0.0301(11) 0.0261(10) 0.0231(10) -0.0005(9) 0.0057(8) 0.0134(8)
C214 0.0187(8) 0.0159(8) 0.0099(8) 0.0008(7) -0.0010(6) -0.0023(7)
C215 0.0259(10) 0.0186(9) 0.0182(9) -0.0028(7) 0.0042(8) -0.0004(7)
C216 0.0457(12) 0.0139(10) 0.0249(10) -0.0048(8) 0.0055(9) -0.0024(9)
C217 0.0381(11) 0.0226(11) 0.0257(10) 0.0010(9) -0.0027(8) -0.0141(9)
C218 0.0223(10) 0.0287(10) 0.0267(11) 0.0071(9) 0.0003(8) -0.0082(8)
C219 0.0203(9) 0.0194(9) 0.0188(9) 0.0023(7) 0.0020(7) -0.0003(7)
C220 0.0155(8) 0.0152(8) 0.0141(8) 0.0033(7) 0.0027(7) 0.0018(6)
C221 0.0189(9) 0.0179(9) 0.0183(9) -0.0001(7) 0.0039(7) -0.0029(7)
C222 0.0155(8) 0.0222(10) 0.0290(11) 0.0027(8) 0.0015(8) -0.0044(7)
C223 0.0198(9) 0.0252(10) 0.0332(11) 0.0080(9) 0.0116(8) 0.0049(8)
C224 0.0267(10) 0.0296(11) 0.0178(9) 0.0022(8) 0.0077(8) 0.0098(8)
C225 0.0212(9) 0.0248(10) 0.0154(9) 0.0005(8) 0.0021(7) 0.0055(7)
C90 0.0363(13) 0.0512(16) 0.0449(15) 0.0046(12) 0.0195(11) -0.0112(11)
Cl91 0.0471(4) 0.0501(4) 0.0442(4) 0.0026(3) 0.0136(3) -0.0038(3)
Cl92 0.0292(3) 0.0494(4) 0.0685(5) 0.0254(3) 0.0133(3) -0.0013(3)
C91 0.0318(12) 0.0449(13) 0.0318(12) 0.0010(11) -0.0002(10) -0.0007(10)
Cl93 0.0742(5) 0.0822(7) 0.0913(6) -0.0360(5) 0.0353(5) 0.0048(5)
Cl94 0.0554(4) 0.0453(4) 0.0388(3) -0.0045(3) 0.0142(3) -0.0126(3)

loop_
_atom_type_symbol
_atom_type_description
_atom_type_scat_dispersion_real
_atom_type_scat_dispersion_imag
_atom_type_scat_source
C C 0.0033 0.0016 'International Tables Vol C Tables 4.2.6.8 and 6.1.1.4'
H H 0.0000 0.0000 'International Tables Vol C Tables 4.2.6.8 and 6.1.1.4'
P P 0.1023 0.0942 'International Tables Vol C Tables 4.2.6.8 and 6.1.1.4'
Cl Cl 0.1484 0.1585 'International Tables Vol C Tables 4.2.6.8 and 6.1.1.4'
Fe Fe 0.3463 0.8444 'International Tables Vol C Tables 4.2.6.8 and 6.1.1.4'
Pd Pd -0.9988 1.0072 'International Tables Vol C Tables 4.2.6.8 and 6.1.1.4'

loop_
_geom_angle_atom_site_label_1
_geom_angle_atom_site_label_2
_geom_angle_atom_site_label_3
_geom_angle
P1 Pd P2 98.884(17)
P1 Pd Cl2 88.006(17)
P2 Pd Cl2 169.854(18)
P1 Pd Cl1 170.235(18)
P2 Pd Cl1 85.558(16)
Cl2 Pd Cl1 88.803(17)
C101 Fe1 C106 98.53(7)
C101 Fe1 C102 41.53(7)
C106 Fe1 C102 114.57(8)
C101 Fe1 C105 41.45(7)
C106 Fe1 C105 119.02(8)
C102 Fe1 C105 68.99(7)
C101 Fe1 C110 115.93(8)
C106 Fe1 C110 41.18(8)
C102 Fe1 C110 151.21(8)
C105 Fe1 C110 106.31(8)
C101 Fe1 C107 117.45(8)
C106 Fe1 C107 41.26(9)
C102 Fe1 C107 103.36(8)
C105 Fe1 C107 155.41(8)
C110 Fe1 C107 68.61(9)
C101 Fe1 C109 154.56(9)
C106 Fe1 C109 69.32(9)
C102 Fe1 C109 163.81(9)
C105 Fe1 C109 124.10(8)
C110 Fe1 C109 40.65(9)
C107 Fe1 C109 68.62(9)
C101 Fe1 C108 156.79(8)
C106 Fe1 C108 69.23(9)
C102 Fe1 C108 124.36(9)
C105 Fe1 C108 161.76(8)
C110 Fe1 C108 68.34(9)
C107 Fe1 C108 40.71(9)
C109 Fe1 C108 40.65(9)
C101 Fe1 C103 69.54(7)
C106 Fe1 C103 153.17(8)
C102 Fe1 C103 40.97(7)
C105 Fe1 C103 68.34(8)
C110 Fe1 C103 165.64(8)
C107 Fe1 C103 121.94(9)
C109 Fe1 C103 130.47(9)
C108 Fe1 C103 112.35(9)
C101 Fe1 C104 69.36(7)
C106 Fe1 C104 158.62(8)
C102 Fe1 C104 68.56(8)
C105 Fe1 C104 40.58(7)
C110 Fe1 C104 127.23(8)
C107 Fe1 C104 160.02(9)
C109 Fe1 C104 114.04(8)
C108 Fe1 C104 128.01(8)
C103 Fe1 C104 40.27(8)
C201 Fe2 C206 99.02(8)
C201 Fe2 C205 41.62(7)
C206 Fe2 C205 117.56(8)
C201 Fe2 C207 116.49(8)
C206 Fe2 C207 41.54(8)
C205 Fe2 C207 153.84(8)
C201 Fe2 C202 41.54(7)
C206 Fe2 C202 116.81(8)
C205 Fe2 C202 69.17(8)
C207 Fe2 C202 103.81(8)
C201 Fe2 C210 117.80(8)
C206 Fe2 C210 41.28(8)
C205 Fe2 C210 105.91(9)
C207 Fe2 C210 68.89(9)
C202 Fe2 C210 154.06(8)
C201 Fe2 C208 155.55(8)
C206 Fe2 C208 69.62(9)
C205 Fe2 C208 162.81(8)
C207 Fe2 C208 41.04(8)
C202 Fe2 C208 123.20(9)
C210 Fe2 C208 68.40(9)
C201 Fe2 C204 69.48(7)
C206 Fe2 C204 156.73(9)
C205 Fe2 C204 40.78(8)
C207 Fe2 C204 161.71(9)
C202 Fe2 C204 68.50(8)
C210 Fe2 C204 125.26(9)
C208 Fe2 C204 128.39(8)
C201 Fe2 C203 69.39(7)
C206 Fe2 C203 155.64(8)
C205 Fe2 C203 68.50(8)
C207 Fe2 C203 123.33(9)
C202 Fe2 C203 40.70(8)
C210 Fe2 C203 163.06(9)
C208 Fe2 C203 111.98(9)
C204 Fe2 C203 40.31(9)
C201 Fe2 C209 156.83(9)
C206 Fe2 C209 69.21(8)
C205 Fe2 C209 125.12(9)
C207 Fe2 C209 68.46(8)
C202 Fe2 C209 161.59(9)
C210 Fe2 C209 40.57(9)
C208 Fe2 C209 40.26(9)
C204 Fe2 C209 113.46(8)
C203 Fe2 C209 128.72(9)
C114 P1 C120 109.38(8)
C114 P1 C111 103.02(8)
C120 P1 C111 103.25(8)
C114 P1 Pd 113.33(6)
C120 P1 Pd 114.98(6)
C111 P1 Pd 111.78(5)
C220 P2 C214 105.52(8)
C220 P2 C211 106.21(7)
C214 P2 C211 105.21(8)
C220 P2 Pd 113.08(6)
C214 P2 Pd 118.42(6)
C211 P2 Pd 107.53(6)
C105 C101 C102 107.02(15)
C105 C101 C111 125.74(16)
C102 C101 C111 127.01(15)
C105 C101 Fe1 70.29(10)
C102 C101 Fe1 69.98(10)
C111 C101 Fe1 120.62(12)
C103 C102 C101 108.24(16)
C103 C102 Fe1 70.55(11)
C101 C102 Fe1 68.49(10)
C103 C102 H102 125.9
C101 C102 H102 125.9
Fe1 C102 H102 126.6
C104 C103 C102 108.08(17)
C104 C103 Fe1 70.19(11)
C102 C103 Fe1 68.48(11)
C104 C103 H103 126.0
C102 C103 H103 126.0
Fe1 C103 H103 126.9
C103 C104 C105 108.00(16)
C103 C104 Fe1 69.55(11)
C105 C104 Fe1 68.63(10)
C103 C104 H104 126.0
C105 C104 H104 126.0
Fe1 C104 H104 127.4
C104 C105 C101 108.65(16)
C104 C105 Fe1 70.79(11)
C101 C105 Fe1 68.26(10)
C104 C105 H105 125.7
C101 C105 H105 125.7
Fe1 C105 H105 126.8
C110 C106 C107 106.79(18)
C110 C106 C113 126.27(19)
C107 C106 C113 126.75(18)
C110 C106 Fe1 69.82(11)
C107 C106 Fe1 69.79(12)
C113 C106 Fe1 121.54(12)
C108 C107 C106 108.56(19)
C108 C107 Fe1 70.27(12)
C106 C107 Fe1 68.96(11)
C108 C107 H107 125.7
C106 C107 H107 125.7
Fe1 C107 H107 126.6
C107 C108 C109 107.8(2)
C107 C108 Fe1 69.02(12)
C109 C108 Fe1 69.31(12)
C107 C108 H108 126.1
C109 C108 H108 126.1
Fe1 C108 H108 127.2
C110 C109 C108 107.94(19)
C110 C109 Fe1 69.40(12)
C108 C109 Fe1 70.04(12)
C110 C109 H109 126.0
C108 C109 H109 126.0
Fe1 C109 H109 126.1
C109 C110 C106 108.8(2)
C109 C110 Fe1 69.95(13)
C106 C110 Fe1 69.00(11)
C109 C110 H110 125.6
C106 C110 H110 125.6
Fe1 C110 H110 127.1
C101 C111 C112 113.03(14)
C101 C111 P1 112.21(12)
C112 C111 P1 111.53(11)
C101 C111 H111 106.5
C112 C111 H111 106.5
P1 C111 H111 106.5
C113 C112 C111 112.68(15)
C113 C112 H11A 109.1
C111 C112 H11A 109.1
C113 C112 H11B 109.1
C111 C112 H11B 109.1
H11A C112 H11B 107.8
C106 C113 C112 114.56(16)
C106 C113 H11C 108.6
C112 C113 H11C 108.6
C106 C113 H11D 108.6
C112 C113 H11D 108.6
H11C C113 H11D 107.6
C115 C114 C119 118.61(16)
C115 C114 P1 115.18(13)
C119 C114 P1 126.18(13)
C116 C115 C114 120.94(17)
C116 C115 H115 119.5
C114 C115 H115 119.5
C115 C116 C117 120.24(17)
C115 C116 H116 119.9
C117 C116 H116 119.9
C116 C117 C118 119.37(16)
C116 C117 H117 120.3
C118 C117 H117 120.3
C119 C118 C117 120.62(16)
C119 C118 H118 119.7
C117 C118 H118 119.7
C118 C119 C114 120.19(16)
C118 C119 H119 119.9
C114 C119 H119 119.9
C121 C120 C125 118.68(16)
C121 C120 P1 118.50(14)
C125 C120 P1 122.71(13)
C122 C121 C120 120.38(19)
C122 C121 H121 119.8
C120 C121 H121 119.8
C123 C122 C121 120.33(19)
C123 C122 H122 119.8
C121 C122 H122 119.8
C124 C123 C122 119.77(18)
C124 C123 H123 120.1
C122 C123 H123 120.1
C123 C124 C125 120.34(19)
C123 C124 H124 119.8
C125 C124 H124 119.8
C124 C125 C120 120.46(17)
C124 C125 H125 119.8
C120 C125 H125 119.8
C205 C201 C202 106.88(16)
C205 C201 C211 124.74(16)
C202 C201 C211 128.15(16)
C205 C201 Fe2 69.70(10)
C202 C201 Fe2 70.09(10)
C211 C201 Fe2 120.98(12)
C203 C202 C201 108.17(17)
C203 C202 Fe2 70.31(11)
C201 C202 Fe2 68.37(10)
C203 C202 H202 125.9
C201 C202 H202 125.9
Fe2 C202 H202 127.0
C204 C203 C202 108.39(18)
C204 C203 Fe2 69.78(12)
C202 C203 Fe2 68.99(11)
C204 C203 H203 125.8
C202 C203 H203 125.8
Fe2 C203 H203 127.0
C203 C204 C205 108.17(17)
C203 C204 Fe2 69.91(11)
C205 C204 Fe2 68.66(10)
C203 C204 H204 125.9
C205 C204 H204 125.9
Fe2 C204 H204 127.1
C204 C205 C201 108.38(17)
C204 C205 Fe2 70.55(10)
C201 C205 Fe2 68.68(10)
C204 C205 H205 125.8
C201 C205 H205 125.8
Fe2 C205 H205 126.5
C210 C206 C207 106.86(19)
C210 C206 C213 126.3(2)
C207 C206 C213 126.64(18)
C210 C206 Fe2 70.17(12)
C207 C206 Fe2 69.67(11)
C213 C206 Fe2 121.14(13)
C208 C207 C206 108.31(19)
C208 C207 Fe2 70.33(11)
C206 C207 Fe2 68.79(11)
C208 C207 H207 125.8
C206 C207 H207 125.8
Fe2 C207 H207 126.6
C209 C208 C207 107.8(2)
C209 C208 Fe2 70.06(12)
C207 C208 Fe2 68.63(11)
C209 C208 H208 126.1
C207 C208 H208 126.1
Fe2 C208 H208 126.8
C208 C209 C210 108.46(19)
C208 C209 Fe2 69.68(12)
C210 C209 Fe2 69.05(12)
C208 C209 H209 125.8
C210 C209 H209 125.8
Fe2 C209 H209 127.1
C209 C210 C206 108.6(2)
C209 C210 Fe2 70.38(13)
C206 C210 Fe2 68.54(12)
C209 C210 H210 125.7
C206 C210 H210 125.7
Fe2 C210 H210 126.9
C201 C211 C212 113.93(14)
C201 C211 P2 113.58(13)
C212 C211 P2 111.30(11)
C201 C211 H211 105.7
C212 C211 H211 105.7
P2 C211 H211 105.7
C213 C212 C211 113.01(16)
C213 C212 H21A 109.0
C211 C212 H21A 109.0
C213 C212 H21B 109.0
C211 C212 H21B 109.0
H21A C212 H21B 107.8
C206 C213 C212 114.56(17)
C206 C213 H21C 108.6
C212 C213 H21C 108.6
C206 C213 H21D 108.6
C212 C213 H21D 108.6
H21C C213 H21D 107.6
C215 C214 C219 118.49(17)
C215 C214 P2 123.74(14)
C219 C214 P2 117.76(14)
C214 C215 C216 120.95(18)
C214 C215 H215 119.5
C216 C215 H215 119.5
C217 C216 C215 119.91(19)
C217 C216 H216 120.0
C215 C216 H216 120.0
C218 C217 C216 119.94(19)
C218 C217 H217 120.0
C216 C217 H217 120.0
C217 C218 C219 120.09(19)
C217 C218 H218 120.0
C219 C218 H218 120.0
C218 C219 C214 120.56(18)
C218 C219 H219 119.7
C214 C219 H219 119.7
C221 C220 C225 119.03(16)
C221 C220 P2 118.67(14)
C225 C220 P2 122.21(14)
C222 C221 C220 120.47(18)
C222 C221 H221 119.8
C220 C221 H221 119.8
C223 C222 C221 119.96(18)
C223 C222 H222 120.0
C221 C222 H222 120.0
C222 C223 C224 120.14(18)
C222 C223 H223 119.9
C224 C223 H223 119.9
C223 C224 C225 120.35(19)
C223 C224 H224 119.8
C225 C224 H224 119.8
C224 C225 C220 119.99(18)
C224 C225 H225 120.0
C220 C225 H225 120.0
Cl92 C90 Cl91 112.15(14)
Cl92 C90 H90A 109.2
Cl91 C90 H90A 109.2
Cl92 C90 H90B 109.2
Cl91 C90 H90B 109.2
H90A C90 H90B 107.9
Cl93 C91 Cl94 111.97(13)
Cl93 C91 H91A 109.2
Cl94 C91 H91A 109.2
Cl93 C91 H91B 109.2
Cl94 C91 H91B 109.2
H91A C91 H91B 107.9

loop_
_geom_bond_atom_site_label_1
_geom_bond_atom_site_label_2
_geom_bond_distance
Pd P1 2.2859(5)
Pd P2 2.2863(5)
Pd Cl2 2.3462(5)
Pd Cl1 2.3589(5)
Fe1 C101 2.0068(17)
Fe1 C106 2.0257(19)
Fe1 C102 2.0267(19)
Fe1 C105 2.0340(18)
Fe1 C110 2.037(2)
Fe1 C107 2.037(2)
Fe1 C109 2.044(2)
Fe1 C108 2.053(2)
Fe1 C103 2.054(2)
Fe1 C104 2.0626(19)
Fe2 C201 2.0127(17)
Fe2 C206 2.016(2)
Fe2 C205 2.0264(17)
Fe2 C207 2.0275(19)
Fe2 C202 2.0357(19)
Fe2 C210 2.037(2)
Fe2 C208 2.050(2)
Fe2 C204 2.0514(19)
Fe2 C203 2.053(2)
Fe2 C209 2.055(2)
P1 C114 1.8112(17)
P1 C120 1.8223(17)
P1 C111 1.8764(17)
P2 C220 1.8186(18)
P2 C214 1.8272(18)
P2 C211 1.8703(18)
C101 C105 1.430(2)
C101 C102 1.430(2)
C101 C111 1.499(2)
C102 C103 1.428(3)
C102 H102 0.9500
C103 C104 1.417(3)
C103 H103 0.9500
C104 C105 1.421(3)
C104 H104 0.9500
C105 H105 0.9500
C106 C110 1.429(3)
C106 C107 1.431(3)
C106 C113 1.500(3)
C107 C108 1.423(3)
C107 H107 0.9500
C108 C109 1.423(3)
C108 H108 0.9500
C109 C110 1.417(3)
C109 H109 0.9500
C110 H110 0.9500
C111 C112 1.541(2)
C111 H111 1.0000
C112 C113 1.532(3)
C112 H11A 0.9900
C112 H11B 0.9900
C113 H11C 0.9900
C113 H11D 0.9900
C114 C115 1.398(2)
C114 C119 1.399(2)
C115 C116 1.376(2)
C115 H115 0.9500
C116 C117 1.387(3)
C116 H116 0.9500
C117 C118 1.393(3)
C117 H117 0.9500
C118 C119 1.381(2)
C118 H118 0.9500
C119 H119 0.9500
C120 C121 1.393(3)
C120 C125 1.399(3)
C121 C122 1.390(3)
C121 H121 0.9500
C122 C123 1.382(3)
C122 H122 0.9500
C123 C124 1.382(3)
C123 H123 0.9500
C124 C125 1.386(2)
C124 H124 0.9500
C125 H125 0.9500
C201 C205 1.435(2)
C201 C202 1.436(2)
C201 C211 1.501(2)
C202 C203 1.422(3)
C202 H202 0.9500
C203 C204 1.414(3)
C203 H203 0.9500
C204 C205 1.421(3)
C204 H204 0.9500
C205 H205 0.9500
C206 C210 1.429(3)
C206 C207 1.434(3)
C206 C213 1.502(3)
C207 C208 1.430(3)
C207 H207 0.9500
C208 C209 1.413(3)
C208 H208 0.9500
C209 C210 1.419(3)
C209 H209 0.9500
C210 H210 0.9500
C211 C212 1.548(2)
C211 H211 1.0000
C212 C213 1.538(3)
C212 H21A 0.9900
C212 H21B 0.9900
C213 H21C 0.9900
C213 H21D 0.9900
C214 C215 1.387(3)
C214 C219 1.399(2)
C215 C216 1.388(3)
C215 H215 0.9500
C216 C217 1.385(3)
C216 H216 0.9500
C217 C218 1.382(3)
C217 H217 0.9500
C218 C219 1.387(3)
C218 H218 0.9500
C219 H219 0.9500
C220 C221 1.398(2)
C220 C225 1.398(3)
C221 C222 1.391(3)
C221 H221 0.9500
C222 C223 1.381(3)
C222 H222 0.9500
C223 C224 1.386(3)
C223 H223 0.9500
C224 C225 1.391(3)
C224 H224 0.9500
C225 H225 0.9500
C90 Cl92 1.755(2)
C90 Cl91 1.763(3)
C90 H90A 0.9900
C90 H90B 0.9900
C91 Cl93 1.741(3)
C91 Cl94 1.758(2)
C91 H91A 0.9900
C91 H91B 0.9900
